data_4028213
loop_
_publ_author_name
'Ken S. Feldman'
'Brandon R. Selfridge'

_publ_section_title
;
 Synthesis Studies on the Lomaiviticin A Aglycone Core: Development of a
 Divergent, Two-Directional Strategy
;
_journal_name_full 'Journal of Organic Chemistry'
_journal_page_first 4499
_journal_page_last 4511
_journal_paper_doi 10.1021/jo4005074
_journal_volume 78
_journal_year 2013
_chemical_formula_moiety 'C36 H32 O6, 2(C H3 C N)'
_chemical_formula_sum 'C40 H38 N2 O6'
_chemical_formula_weight 642.72
_chemical_name_systematic
; 
 ? 
;
_space_group_IT_number 1
_symmetry_cell_setting triclinic
_symmetry_space_group_name_Hall 'P 1'
_symmetry_space_group_name_H-M 'P 1'
_atom_sites_solution_hydrogens geom
_atom_sites_solution_primary direct
_atom_sites_solution_secondary difmap
_audit_creation_method SHELXL-97
_cell_angle_alpha 95.962(4)
_cell_angle_beta 112.616(4)
_cell_angle_gamma 106.985(4)
_cell_formula_units_Z 1
_cell_length_a 9.822(2)
_cell_length_b 9.849(2)
_cell_length_c 10.995(3)
_cell_measurement_reflns_used 4388
_cell_measurement_temperature 173(2)
_cell_measurement_theta_max 28.143
_cell_measurement_theta_min 2.395
_cell_volume 910.4(4)
_computing_cell_refinement 'Bruker SMART'
_computing_data_collection 'Bruker SMART'
_computing_data_reduction 'Bruker SAINT'
_computing_molecular_graphics 'Bruker SHELXTL'
_computing_publication_material 'Bruker SHELXTL'
_computing_structure_refinement 'SHELXL-97 (Sheldrick, 1997)'
_computing_structure_solution 'SHELXS-97 (Sheldrick, 1990)'
_diffrn_ambient_temperature 173(2)
_diffrn_measured_fraction_theta_full 0.974
_diffrn_measured_fraction_theta_max 0.974
_diffrn_measurement_device_type 'CCD area detector'
_diffrn_measurement_method 'phi and omega scans'
_diffrn_radiation_monochromator graphite
_diffrn_radiation_source 'fine-focus sealed tube'
_diffrn_radiation_type MoK\a
_diffrn_radiation_wavelength 0.71073
_diffrn_reflns_av_R_equivalents 0.0131
_diffrn_reflns_av_sigmaI/netI 0.0304
_diffrn_reflns_limit_h_max 13
_diffrn_reflns_limit_h_min -13
_diffrn_reflns_limit_k_max 13
_diffrn_reflns_limit_k_min -13
_diffrn_reflns_limit_l_max 14
_diffrn_reflns_limit_l_min -14
_diffrn_reflns_number 8745
_diffrn_reflns_theta_full 28.33
_diffrn_reflns_theta_max 28.33
_diffrn_reflns_theta_min 2.07
_exptl_absorpt_coefficient_mu 0.079
_exptl_absorpt_correction_T_max 0.9937
_exptl_absorpt_correction_T_min 0.9844
_exptl_absorpt_correction_type multi-scan
_exptl_absorpt_process_details SADABS
_exptl_crystal_colour colorless
_exptl_crystal_density_diffrn 1.172
_exptl_crystal_description block
_exptl_crystal_F_000 340
_exptl_crystal_size_max 0.20
_exptl_crystal_size_mid 0.10
_exptl_crystal_size_min 0.08
_refine_diff_density_max 0.289
_refine_diff_density_min -0.161
_refine_diff_density_rms 0.036
_refine_ls_abs_structure_details 'Flack H D (1983), Acta Cryst. A39, 876-881'
_refine_ls_abs_structure_Flack -0.8(7)
_refine_ls_extinction_method none
_refine_ls_goodness_of_fit_ref 1.027
_refine_ls_hydrogen_treatment noref
_refine_ls_matrix_type full
_refine_ls_number_parameters 435
_refine_ls_number_reflns 7132
_refine_ls_number_restraints 3
_refine_ls_restrained_S_all 1.027
_refine_ls_R_factor_all 0.0438
_refine_ls_R_factor_gt 0.0407
_refine_ls_shift/su_max 0.003
_refine_ls_shift/su_mean 0.001
_refine_ls_structure_factor_coef Fsqd
_refine_ls_weighting_details 'calc w=1/[\s^2^(Fo^2^)+(0.0619P)^2^+0.1170P] where P=(Fo^2^+2Fc^2^)/3'
_refine_ls_weighting_scheme calc
_refine_ls_wR_factor_gt 0.1067
_refine_ls_wR_factor_ref 0.1099
_reflns_number_gt 6670
_reflns_number_total 7132
_reflns_threshold_expression >2sigma(I)
_cod_data_source_file jo4005074_si_003.cif
_cod_data_source_block brs4s
_cod_database_code 4028213

loop_
_symmetry_equiv_pos_as_xyz
'x, y, z'

loop_
_atom_site_label
_atom_site_type_symbol
_atom_site_fract_x
_atom_site_fract_y
_atom_site_fract_z
_atom_site_U_iso_or_equiv
_atom_site_adp_type
_atom_site_occupancy
_atom_site_symmetry_multiplicity
_atom_site_calc_flag
_atom_site_refinement_flags
C1 C 0.2183(2) -0.10461(19) 0.0769(2) 0.0403(4) Uani 1 1 d .
H1 H 0.3273 -0.0811 0.1140 0.048 Uiso 1 1 calc R
C2 C 0.1285(3) -0.1608(2) -0.0615(2) 0.0468(5) Uani 1 1 d .
H2 H 0.1776 -0.1732 -0.1170 0.056 Uiso 1 1 calc R
C3 C -0.0343(3) -0.1990(2) -0.1184(2) 0.0500(5) Uani 1 1 d .
H3 H -0.0944 -0.2370 -0.2116 0.060 Uiso 1 1 calc R
C4 C -0.1063(2) -0.1804(3) -0.0362(2) 0.0531(5) Uani 1 1 d .
H4 H -0.2156 -0.2060 -0.0739 0.064 Uiso 1 1 calc R
C5 C -0.0169(2) -0.1235(2) 0.1023(2) 0.0447(4) Uani 1 1 d .
H5 H -0.0672 -0.1123 0.1570 0.054 Uiso 1 1 calc R
C6 C 0.1473(2) -0.08268(17) 0.16173(18) 0.0328(3) Uani 1 1 d .
C7 C 0.2381(2) -0.02029(17) 0.30922(17) 0.0307(3) Uani 1 1 d .
H7 H 0.1807 -0.0264 0.3602 0.037 Uiso 1 1 calc R
C8 C 0.39455(19) 0.04410(15) 0.37650(16) 0.0283(3) Uani 1 1 d .
H8 H 0.4532 0.0508 0.3266 0.034 Uiso 1 1 calc R
C9 C 0.48283(18) 0.10663(15) 0.52728(16) 0.0259(3) Uani 1 1 d .
H9 H 0.4122 0.0675 0.5687 0.031 Uiso 1 1 calc R
C10 C 0.62933(18) 0.06213(16) 0.58763(16) 0.0264(3) Uani 1 1 d .
H10 H 0.6910 0.0852 0.5356 0.032 Uiso 1 1 calc R
C11 C 0.57618(17) -0.10251(15) 0.57822(16) 0.0267(3) Uani 1 1 d .
C12 C 0.8792(2) 0.1407(2) 0.7770(2) 0.0466(5) Uani 1 1 d .
H12A H 0.9219 0.1566 0.7113 0.056 Uiso 1 1 calc R
H12B H 0.8765 0.0457 0.7946 0.056 Uiso 1 1 calc R
C13 C 0.9829(2) 0.25698(19) 0.90570(18) 0.0358(4) Uani 1 1 d .
C14 C 0.9551(2) 0.3853(2) 0.93117(19) 0.0425(4) Uani 1 1 d .
H14 H 0.8646 0.3964 0.8702 0.051 Uiso 1 1 calc R
C15 C 1.0598(3) 0.4958(2) 1.0453(2) 0.0536(5) Uani 1 1 d .
H15 H 1.0409 0.5818 1.0603 0.064 Uiso 1 1 calc R
C16 C 1.1920(3) 0.4796(3) 1.1371(3) 0.0728(8) Uani 1 1 d .
H16 H 1.2633 0.5549 1.2139 0.087 Uiso 1 1 calc R
C17 C 1.1153(3) 0.2408(3) 1.0009(2) 0.0536(5) Uani 1 1 d .
H17 H 1.1344 0.1546 0.9875 0.064 Uiso 1 1 calc R
C18 C 1.2192(3) 0.3529(4) 1.1159(3) 0.0770(8) Uani 1 1 d .
H18 H 1.3082 0.3418 1.1793 0.092 Uiso 1 1 calc R
C19 C 0.8537(3) 0.5056(2) 0.3788(2) 0.0455(5) Uani 1 1 d .
H19 H 0.7502 0.4508 0.3158 0.055 Uiso 1 1 calc R
C20 C 0.9636(3) 0.5770(3) 0.3346(3) 0.0608(6) Uani 1 1 d .
H20 H 0.9338 0.5687 0.2422 0.073 Uiso 1 1 calc R
C21 C 1.1173(3) 0.6605(3) 0.4275(3) 0.0657(8) Uani 1 1 d .
H21 H 1.1907 0.7084 0.3978 0.079 Uiso 1 1 calc R
C22 C 1.1611(3) 0.6723(2) 0.5644(3) 0.0607(7) Uani 1 1 d .
H22 H 1.2641 0.7290 0.6272 0.073 Uiso 1 1 calc R
C23 C 1.0515(2) 0.59954(19) 0.6084(2) 0.0439(4) Uani 1 1 d .
H23 H 1.0819 0.6073 0.7008 0.053 Uiso 1 1 calc R
C24 C 0.8969(2) 0.51523(17) 0.51569(19) 0.0346(4) Uani 1 1 d .
C25 C 0.7867(2) 0.43885(17) 0.56839(18) 0.0311(3) Uani 1 1 d .
H25 H 0.8258 0.4572 0.6625 0.037 Uiso 1 1 calc R
C26 C 0.63834(19) 0.34701(16) 0.49750(17) 0.0278(3) Uani 1 1 d .
H26 H 0.5941 0.3256 0.4031 0.033 Uiso 1 1 calc R
C27 C 0.53992(18) 0.27668(15) 0.56611(17) 0.0264(3) Uani 1 1 d .
H27 H 0.6081 0.3090 0.6641 0.032 Uiso 1 1 calc R
C28 C 0.3965(2) 0.32354(17) 0.5409(2) 0.0355(4) Uani 1 1 d .
H28 H 0.3115 0.2716 0.4500 0.043 Uiso 1 1 calc R
C29 C 0.44831(19) 0.48845(17) 0.55493(19) 0.0328(4) Uani 1 1 d .
C30 C 0.1958(3) 0.2940(2) 0.6188(4) 0.0875(11) Uani 1 1 d .
H30A H 0.1885 0.3797 0.5845 0.105 Uiso 1 1 calc R
H30B H 0.1895 0.3070 0.7049 0.105 Uiso 1 1 calc R
C31 C 0.0579(3) 0.1607(2) 0.5198(3) 0.0606(7) Uani 1 1 d .
C32 C 0.0387(3) 0.0261(2) 0.5516(3) 0.0518(5) Uani 1 1 d .
H32 H 0.1143 0.0185 0.6309 0.062 Uiso 1 1 calc R
C33 C -0.0904(3) -0.0967(2) 0.4677(3) 0.0604(7) Uani 1 1 d .
H33 H -0.1007 -0.1862 0.4908 0.072 Uiso 1 1 calc R
C34 C -0.2017(4) -0.0886(4) 0.3528(3) 0.0785(9) Uani 1 1 d .
H34 H -0.2894 -0.1717 0.2972 0.094 Uiso 1 1 calc R
C35 C -0.1853(5) 0.0429(6) 0.3182(4) 0.1015(14) Uani 1 1 d .
H35 H -0.2615 0.0489 0.2384 0.122 Uiso 1 1 calc R
C36 C -0.0542(5) 0.1682(4) 0.4025(5) 0.0909(12) Uani 1 1 d .
H36 H -0.0434 0.2572 0.3783 0.109 Uiso 1 1 calc R
O1 O 0.52989(16) -0.18571(12) 0.46253(13) 0.0404(3) Uani 1 1 d .
O2 O 0.57811(16) -0.14665(13) 0.68048(14) 0.0405(3) Uani 1 1 d .
O3 O 0.72280(13) 0.14266(11) 0.72281(12) 0.0302(2) Uani 1 1 d .
O4 O 0.43575(16) 0.53351(13) 0.45154(14) 0.0421(3) Uani 1 1 d .
O5 O 0.50473(17) 0.57076(13) 0.67323(14) 0.0430(3) Uani 1 1 d .
O6 O 0.34672(19) 0.28392(14) 0.64129(19) 0.0566(4) Uani 1 1 d .
N1 N 0.5293(3) 0.2194(3) 1.1233(3) 0.0765(6) Uani 1 1 d .
C38 C 0.5302(3) 0.1715(3) 1.0275(3) 0.0617(6) Uani 1 1 d .
C37 C 0.5242(7) 0.1062(5) 0.9013(4) 0.1242(17) Uani 1 1 d .
H37A H 0.4707 0.0021 0.8793 0.186 Uiso 1 1 calc R
H37B H 0.6298 0.1273 0.9101 0.186 Uiso 1 1 calc R
H37C H 0.4680 0.1456 0.8303 0.186 Uiso 1 1 calc R
N2 N 0.4630(5) 0.7602(4) 0.9535(4) 0.1195(13) Uani 1 1 d .
C39 C 0.4852(4) 0.6594(4) 0.9664(3) 0.0791(8) Uani 1 1 d .
C40 C 0.5205(8) 0.5291(5) 0.9841(5) 0.1309(17) Uani 1 1 d .
H40A H 0.5260 0.4861 0.9045 0.196 Uiso 1 1 calc R
H40B H 0.4388 0.4605 0.9980 0.196 Uiso 1 1 calc R
H40C H 0.6202 0.5536 1.0617 0.196 Uiso 1 1 calc R

loop_
_atom_site_aniso_label
_atom_site_aniso_U_11
_atom_site_aniso_U_22
_atom_site_aniso_U_33
_atom_site_aniso_U_23
_atom_site_aniso_U_13
_atom_site_aniso_U_12
C1 0.0377(9) 0.0322(8) 0.0432(10) -0.0013(8) 0.0160(8) 0.0080(7)
C2 0.0556(12) 0.0391(10) 0.0413(11) -0.0003(8) 0.0221(9) 0.0134(9)
C3 0.0552(12) 0.0416(10) 0.0375(11) 0.0018(9) 0.0090(9) 0.0143(9)
C4 0.0353(10) 0.0572(13) 0.0472(12) 0.0011(10) 0.0048(9) 0.0122(9)
C5 0.0367(9) 0.0485(11) 0.0441(11) 0.0059(9) 0.0152(8) 0.0142(8)
C6 0.0339(8) 0.0214(7) 0.0362(9) 0.0029(6) 0.0119(7) 0.0067(6)
C7 0.0344(8) 0.0242(7) 0.0342(9) 0.0065(6) 0.0165(7) 0.0097(6)
C8 0.0346(8) 0.0182(6) 0.0341(8) 0.0064(6) 0.0177(7) 0.0083(6)
C9 0.0301(7) 0.0157(6) 0.0331(8) 0.0070(6) 0.0161(6) 0.0063(6)
C10 0.0299(7) 0.0162(6) 0.0319(8) 0.0037(6) 0.0152(6) 0.0050(6)
C11 0.0268(7) 0.0194(6) 0.0341(8) 0.0054(6) 0.0132(6) 0.0088(6)
C12 0.0356(9) 0.0349(9) 0.0518(12) -0.0085(8) 0.0048(8) 0.0147(8)
C13 0.0344(8) 0.0297(8) 0.0354(9) 0.0057(7) 0.0120(7) 0.0060(7)
C14 0.0510(11) 0.0337(9) 0.0331(10) 0.0070(7) 0.0098(8) 0.0139(8)
C15 0.0701(15) 0.0361(10) 0.0421(12) 0.0006(9) 0.0174(11) 0.0148(10)
C16 0.0671(16) 0.0693(16) 0.0423(13) -0.0163(12) -0.0047(11) 0.0199(13)
C17 0.0488(12) 0.0520(12) 0.0508(12) 0.0069(10) 0.0101(10) 0.0235(10)
C18 0.0593(15) 0.091(2) 0.0503(15) -0.0039(14) -0.0069(12) 0.0352(15)
C19 0.0527(11) 0.0368(9) 0.0556(13) 0.0171(9) 0.0337(10) 0.0122(9)
C20 0.0770(16) 0.0549(13) 0.0830(18) 0.0352(13) 0.0593(15) 0.0286(12)
C21 0.0659(15) 0.0460(12) 0.128(2) 0.0413(14) 0.0750(17) 0.0282(11)
C22 0.0379(10) 0.0327(10) 0.121(2) 0.0181(12) 0.0443(13) 0.0121(8)
C23 0.0339(9) 0.0307(8) 0.0682(13) 0.0088(9) 0.0252(9) 0.0103(7)
C24 0.0344(8) 0.0215(7) 0.0532(11) 0.0092(7) 0.0251(8) 0.0090(6)
C25 0.0334(8) 0.0239(7) 0.0356(9) 0.0075(6) 0.0165(7) 0.0077(6)
C26 0.0339(8) 0.0190(6) 0.0318(8) 0.0071(6) 0.0160(6) 0.0091(6)
C27 0.0300(7) 0.0166(6) 0.0324(8) 0.0056(6) 0.0153(6) 0.0061(6)
C28 0.0341(8) 0.0181(7) 0.0567(11) 0.0074(7) 0.0237(8) 0.0077(6)
C29 0.0298(7) 0.0198(7) 0.0478(10) 0.0060(7) 0.0161(7) 0.0095(6)
C30 0.0810(18) 0.0278(9) 0.190(3) 0.0121(14) 0.102(2) 0.0152(11)
C31 0.0672(14) 0.0364(10) 0.121(2) 0.0310(12) 0.0729(16) 0.0299(10)
C32 0.0536(12) 0.0333(9) 0.0859(17) 0.0164(10) 0.0458(12) 0.0179(9)
C33 0.0600(14) 0.0390(10) 0.097(2) 0.0109(12) 0.0537(15) 0.0142(10)
C34 0.0612(16) 0.095(2) 0.088(2) 0.0032(18) 0.0428(16) 0.0318(16)
C35 0.098(3) 0.167(4) 0.098(3) 0.058(3) 0.062(2) 0.094(3)
C36 0.118(3) 0.086(2) 0.157(4) 0.074(2) 0.107(3) 0.077(2)
O1 0.0546(8) 0.0208(5) 0.0419(7) 0.0021(5) 0.0201(6) 0.0113(5)
O2 0.0528(8) 0.0237(5) 0.0415(7) 0.0109(5) 0.0201(6) 0.0085(5)
O3 0.0308(5) 0.0202(5) 0.0340(6) 0.0021(4) 0.0114(5) 0.0068(4)
O4 0.0488(7) 0.0235(5) 0.0429(8) 0.0059(5) 0.0099(6) 0.0122(5)
O5 0.0581(8) 0.0228(5) 0.0461(8) 0.0055(5) 0.0243(7) 0.0110(6)
O6 0.0705(10) 0.0271(6) 0.1034(13) 0.0188(7) 0.0693(10) 0.0164(6)
N1 0.0828(17) 0.0734(15) 0.0641(14) 0.0015(12) 0.0344(13) 0.0176(13)
C38 0.0735(16) 0.0524(13) 0.0695(17) 0.0209(12) 0.0422(14) 0.0197(12)
C37 0.228(5) 0.106(3) 0.103(3) 0.042(2) 0.119(4) 0.078(3)
N2 0.143(3) 0.107(2) 0.175(4) 0.062(3) 0.109(3) 0.074(2)
C39 0.088(2) 0.0765(19) 0.086(2) 0.0285(17) 0.0482(18) 0.0311(17)
C40 0.204(5) 0.092(3) 0.113(3) 0.047(3) 0.073(4) 0.063(3)

loop_
_atom_type_symbol
_atom_type_description
_atom_type_scat_dispersion_real
_atom_type_scat_dispersion_imag
_atom_type_scat_source
C C 0.0033 0.0016 'International Tables Vol C Tables 4.2.6.8 and 6.1.1.4'
H H 0.0000 0.0000 'International Tables Vol C Tables 4.2.6.8 and 6.1.1.4'
O O 0.0106 0.0060 'International Tables Vol C Tables 4.2.6.8 and 6.1.1.4'
N N 0.0061 0.0033 'International Tables Vol C Tables 4.2.6.8 and 6.1.1.4'

loop_
_geom_angle_atom_site_label_1
_geom_angle_atom_site_label_2
_geom_angle_atom_site_label_3
_geom_angle
C2 C1 C6 120.69(18)
C2 C1 H1 119.7
C6 C1 H1 119.7
C1 C2 C3 120.52(19)
C1 C2 H2 119.7
C3 C2 H2 119.7
C4 C3 C2 119.57(19)
C4 C3 H3 120.2
C2 C3 H3 120.2
C3 C4 C5 120.16(19)
C3 C4 H4 119.9
C5 C4 H4 119.9
C4 C5 C6 121.33(18)
C4 C5 H5 119.3
C6 C5 H5 119.3
C5 C6 C1 117.71(17)
C5 C6 C7 119.50(16)
C1 C6 C7 122.79(16)
C8 C7 C6 126.07(15)
C8 C7 H7 117.0
C6 C7 H7 117.0
C7 C8 C9 124.47(14)
C7 C8 H8 117.8
C9 C8 H8 117.8
C8 C9 C10 110.79(11)
C8 C9 C27 112.28(12)
C10 C9 C27 108.18(12)
C8 C9 H9 108.5
C10 C9 H9 108.5
C27 C9 H9 108.5
O3 C10 C11 111.05(13)
O3 C10 C9 108.84(11)
C11 C10 C9 109.81(12)
O3 C10 H10 109.0
C11 C10 H10 109.0
C9 C10 H10 109.0
O2 C11 O1 124.36(14)
O2 C11 C10 119.38(14)
O1 C11 C10 116.26(14)
O3 C12 C13 110.38(14)
O3 C12 H12A 109.6
C13 C12 H12A 109.6
O3 C12 H12B 109.6
C13 C12 H12B 109.6
H12A C12 H12B 108.1
C17 C13 C14 118.46(17)
C17 C13 C12 119.44(17)
C14 C13 C12 122.03(16)
C15 C14 C13 120.80(18)
C15 C14 H14 119.6
C13 C14 H14 119.6
C14 C15 C16 120.1(2)
C14 C15 H15 120.0
C16 C15 H15 120.0
C18 C16 C15 120.0(2)
C18 C16 H16 120.0
C15 C16 H16 120.0
C18 C17 C13 120.0(2)
C18 C17 H17 120.0
C13 C17 H17 120.0
C16 C18 C17 120.6(2)
C16 C18 H18 119.7
C17 C18 H18 119.7
C24 C19 C20 120.5(2)
C24 C19 H19 119.7
C20 C19 H19 119.7
C21 C20 C19 120.2(2)
C21 C20 H20 119.9
C19 C20 H20 119.9
C22 C21 C20 119.73(19)
C22 C21 H21 120.1
C20 C21 H21 120.1
C21 C22 C23 120.0(2)
C21 C22 H22 120.0
C23 C22 H22 120.0
C22 C23 C24 120.7(2)
C22 C23 H23 119.7
C24 C23 H23 119.7
C19 C24 C23 118.82(17)
C19 C24 C25 123.00(17)
C23 C24 C25 118.17(17)
C26 C25 C24 127.65(17)
C26 C25 H25 116.2
C24 C25 H25 116.2
C25 C26 C27 121.59(15)
C25 C26 H26 119.2
C27 C26 H26 119.2
C26 C27 C28 113.57(13)
C26 C27 C9 112.57(12)
C28 C27 C9 109.40(12)
C26 C27 H27 107.0
C28 C27 H27 107.0
C9 C27 H27 107.0
O6 C28 C29 111.45(14)
O6 C28 C27 105.67(14)
C29 C28 C27 109.02(13)
O6 C28 H28 110.2
C29 C28 H28 110.2
C27 C28 H28 110.2
O4 C29 O5 124.38(15)
O4 C29 C28 118.10(16)
O5 C29 C28 117.50(16)
O6 C30 C31 112.88(16)
O6 C30 H30A 109.0
C31 C30 H30A 109.0
O6 C30 H30B 109.0
C31 C30 H30B 109.0
H30A C30 H30B 107.8
C36 C31 C32 118.2(3)
C36 C31 C30 122.5(3)
C32 C31 C30 119.2(3)
C33 C32 C31 121.0(3)
C33 C32 H32 119.5
C31 C32 H32 119.5
C34 C33 C32 120.7(3)
C34 C33 H33 119.7
C32 C33 H33 119.7
C33 C34 C35 119.6(3)
C33 C34 H34 120.2
C35 C34 H34 120.2
C34 C35 C36 120.2(3)
C34 C35 H35 119.9
C36 C35 H35 119.9
C31 C36 C35 120.3(3)
C31 C36 H36 119.8
C35 C36 H36 119.8
C10 O3 C12 113.49(12)
C28 O6 C30 113.7(2)
N1 C38 C37 177.5(4)
C38 C37 H37A 109.5
C38 C37 H37B 109.5
H37A C37 H37B 109.5
C38 C37 H37C 109.5
H37A C37 H37C 109.5
H37B C37 H37C 109.5
N2 C39 C40 177.9(5)
C39 C40 H40A 109.5
C39 C40 H40B 109.5
H40A C40 H40B 109.5
C39 C40 H40C 109.5
H40A C40 H40C 109.5
H40B C40 H40C 109.5

loop_
_geom_bond_atom_site_label_1
_geom_bond_atom_site_label_2
_geom_bond_distance
C1 C2 1.381(3)
C1 C6 1.396(2)
C1 H1 0.9300
C2 C3 1.386(3)
C2 H2 0.9300
C3 C4 1.372(3)
C3 H3 0.9300
C4 C5 1.383(3)
C4 H4 0.9300
C5 C6 1.395(3)
C5 H5 0.9300
C6 C7 1.471(2)
C7 C8 1.330(2)
C7 H7 0.9300
C8 C9 1.500(2)
C8 H8 0.9300
C9 C10 1.548(2)
C9 C27 1.5558(19)
C9 H9 0.9800
C10 O3 1.400(2)
C10 C11 1.530(2)
C10 H10 0.9800
C11 O2 1.242(2)
C11 O1 1.272(2)
C12 O3 1.425(2)
C12 C13 1.492(3)
C12 H12A 0.9700
C12 H12B 0.9700
C13 C17 1.387(3)
C13 C14 1.392(2)
C14 C15 1.373(3)
C14 H14 0.9300
C15 C16 1.371(4)
C15 H15 0.9300
C16 C18 1.366(4)
C16 H16 0.9300
C17 C18 1.385(4)
C17 H17 0.9300
C18 H18 0.9300
C19 C24 1.382(3)
C19 C20 1.388(3)
C19 H19 0.9300
C20 C21 1.383(4)
C20 H20 0.9300
C21 C22 1.378(4)
C21 H21 0.9300
C22 C23 1.389(3)
C22 H22 0.9300
C23 C24 1.390(3)
C23 H23 0.9300
C24 C25 1.473(2)
C25 C26 1.326(2)
C25 H25 0.9300
C26 C27 1.504(2)
C26 H26 0.9300
C27 C28 1.543(2)
C27 H27 0.9800
C28 O6 1.415(2)
C28 C29 1.525(2)
C28 H28 0.9800
C29 O4 1.238(2)
C29 O5 1.273(2)
C30 O6 1.441(3)
C30 C31 1.508(4)
C30 H30A 0.9700
C30 H30B 0.9700
C31 C36 1.363(5)
C31 C32 1.384(3)
C32 C33 1.376(3)
C32 H32 0.9300
C33 C34 1.345(4)
C33 H33 0.9300
C34 C35 1.369(6)
C34 H34 0.9300
C35 C36 1.399(6)
C35 H35 0.9300
C36 H36 0.9300
N1 C38 1.113(3)
C38 C37 1.439(4)
C37 H37A 0.9601
C37 H37B 0.9601
C37 H37C 0.9601
N2 C39 1.088(4)
C39 C40 1.438(5)
C40 H40A 0.9600
C40 H40B 0.9600
C40 H40C 0.9600

loop_
_geom_torsion_atom_site_label_1
_geom_torsion_atom_site_label_2
_geom_torsion_atom_site_label_3
_geom_torsion_atom_site_label_4
_geom_torsion
C6 C1 C2 C3 -1.2(3)
C1 C2 C3 C4 0.1(3)
C2 C3 C4 C5 0.1(3)
C3 C4 C5 C6 0.6(3)
C4 C5 C6 C1 -1.6(3)
C4 C5 C6 C7 178.92(18)
C2 C1 C6 C5 1.9(3)
C2 C1 C6 C7 -178.67(17)
C5 C6 C7 C8 -168.81(17)
C1 C6 C7 C8 11.8(3)
C6 C7 C8 C9 179.94(14)
C7 C8 C9 C10 135.33(15)
C7 C8 C9 C27 -103.59(16)
C8 C9 C10 O3 169.79(12)
C27 C9 C10 O3 46.32(16)
C8 C9 C10 C11 -68.46(15)
C27 C9 C10 C11 168.07(12)
O3 C10 C11 O2 20.07(19)
C9 C10 C11 O2 -100.35(17)
O3 C10 C11 O1 -161.02(13)
C9 C10 C11 O1 78.56(16)
O3 C12 C13 C17 154.99(19)
O3 C12 C13 C14 -28.0(3)
C17 C13 C14 C15 2.5(3)
C12 C13 C14 C15 -174.5(2)
C13 C14 C15 C16 -1.2(4)
C14 C15 C16 C18 -0.6(5)
C14 C13 C17 C18 -2.1(4)
C12 C13 C17 C18 175.0(2)
C15 C16 C18 C17 1.0(5)
C13 C17 C18 C16 0.4(5)
C24 C19 C20 C21 -0.9(3)
C19 C20 C21 C22 0.1(3)
C20 C21 C22 C23 0.5(3)
C21 C22 C23 C24 -0.5(3)
C20 C19 C24 C23 1.0(3)
C20 C19 C24 C25 -178.34(18)
C22 C23 C24 C19 -0.3(2)
C22 C23 C24 C25 179.07(16)
C19 C24 C25 C26 3.7(3)
C23 C24 C25 C26 -175.71(16)
C24 C25 C26 C27 179.83(14)
C25 C26 C27 C28 115.23(17)
C25 C26 C27 C9 -119.76(16)
C8 C9 C27 C26 -55.23(16)
C10 C9 C27 C26 67.34(16)
C8 C9 C27 C28 72.03(16)
C10 C9 C27 C28 -165.40(13)
C26 C27 C28 O6 -163.28(13)
C9 C27 C28 O6 70.02(16)
C26 C27 C28 C29 -43.39(19)
C9 C27 C28 C29 -170.08(14)
O6 C28 C29 O4 -152.38(16)
C27 C28 C29 O4 91.37(19)
O6 C28 C29 O5 29.0(2)
C27 C28 C29 O5 -87.24(18)
O6 C30 C31 C36 -121.1(3)
O6 C30 C31 C32 62.4(3)
C36 C31 C32 C33 -0.4(3)
C30 C31 C32 C33 176.27(18)
C31 C32 C33 C34 -0.3(3)
C32 C33 C34 C35 0.8(3)
C33 C34 C35 C36 -0.6(4)
C32 C31 C36 C35 0.7(4)
C30 C31 C36 C35 -175.9(2)
C34 C35 C36 C31 -0.2(4)
C11 C10 O3 C12 74.93(17)
C9 C10 O3 C12 -164.08(14)
C13 C12 O3 C10 165.48(15)
C29 C28 O6 C30 72.7(2)
C27 C28 O6 C30 -169.01(15)
C31 C30 O6 C28 82.8(3)
